data_2203022
loop_
_publ_author_name
'Yang, Shi-Yao'
'Long, La-Sheng'
'Huang, Rong-Bin'
'Zheng, Lan-Sun'
'Ng, Seik Weng'

_publ_section_title
;
 <i>catena</i>-[\m~6~-1,2,4,5-Benzenetetracarboxylato-tetraaqua-dinickel(II)]
 dihydrate
;
_journal_issue 10
_journal_name_full 'Acta Crystallographica Section E'
_journal_page_first m849
_journal_page_last m850
_journal_paper_doi 10.1107/S1600536803019196
_journal_volume 59
_journal_year 2003
_chemical_formula_iupac '[Ni2 (C10 H2 O8, (H2 O)4] 2H2 O'
_chemical_formula_moiety 'C10 H10 Ni2 O12, 2(H2 O)'
_chemical_formula_sum 'C10 H14 Ni2 O14'
_chemical_formula_weight 475.63
_chemical_name_systematic
;
catena-[\m~6~-1,2,4,5-Benzenetetracarboxylato-tetraaqua-dinickel(II)]
dihydrate
;
_space_group_IT_number 2
_symmetry_cell_setting triclinic
_symmetry_space_group_name_Hall '-P 1'
_symmetry_space_group_name_H-M 'P -1'
_atom_sites_solution_hydrogens geom
_atom_sites_solution_primary direct
_atom_sites_solution_secondary difmap
_audit_creation_method SHELXL-97
_cell_angle_alpha 90.08(7)
_cell_angle_beta 109.83(8)
_cell_angle_gamma 93.37(7)
_cell_formula_units_Z 1
_cell_length_a 6.9100(10)
_cell_length_b 7.3890(10)
_cell_length_c 8.2230(10)
_cell_measurement_reflns_used 25
_cell_measurement_temperature 298(2)
_cell_measurement_theta_max 15.0
_cell_measurement_theta_min 12.0
_cell_volume 394.2(2)
_computing_cell_refinement 'CAD-4 Software'
_computing_data_collection 'CAD-4 Software (Enraf-Nonius Delft, 1988)'
_computing_data_reduction 'XCAD4/PC (Harms, 1997)'
_computing_molecular_graphics 'ORTEP-II (Johnson, 1976)'
_computing_publication_material SHELXL97
_computing_structure_refinement 'SHELXL97 (Sheldrick, 1997)'
_computing_structure_solution 'SHELXS97 (Sheldrick, 1997)'
_diffrn_ambient_temperature 298(2)
_diffrn_measured_fraction_theta_full 1.00
_diffrn_measured_fraction_theta_max 1.00
_diffrn_measurement_device_type 'Enraf-Nonius CAD-4 diffractometer'
_diffrn_measurement_method '\w scan'
_diffrn_radiation_monochromator graphite
_diffrn_radiation_source 'fine-focus sealed tube'
_diffrn_radiation_type MoK\a
_diffrn_radiation_wavelength 0.71073
_diffrn_reflns_av_R_equivalents 0.031
_diffrn_reflns_av_sigmaI/netI 0.073
_diffrn_reflns_limit_h_max 9
_diffrn_reflns_limit_h_min 0
_diffrn_reflns_limit_k_max 10
_diffrn_reflns_limit_k_min -10
_diffrn_reflns_limit_l_max 10
_diffrn_reflns_limit_l_min -11
_diffrn_reflns_number 2476
_diffrn_reflns_theta_full 30.0
_diffrn_reflns_theta_max 30.0
_diffrn_reflns_theta_min 2.6
_diffrn_standards_decay_% 0
_diffrn_standards_interval_time 60
_diffrn_standards_number 2
_exptl_absorpt_coefficient_mu 2.47
_exptl_absorpt_correction_T_max 0.758
_exptl_absorpt_correction_T_min 0.674
_exptl_absorpt_correction_type psi-scan
_exptl_absorpt_process_details '(North et al., 1968)'
_exptl_crystal_colour Green
_exptl_crystal_density_diffrn 2.003
_exptl_crystal_density_method 'not measured'
_exptl_crystal_description Prism
_exptl_crystal_F_000 242
_exptl_crystal_size_max 0.18
_exptl_crystal_size_mid 0.11
_exptl_crystal_size_min 0.11
_refine_diff_density_max 1.06
_refine_diff_density_min -0.83
_refine_ls_extinction_method none
_refine_ls_goodness_of_fit_ref 1.03
_refine_ls_hydrogen_treatment mixed
_refine_ls_matrix_type full
_refine_ls_number_parameters 136
_refine_ls_number_reflns 2300
_refine_ls_number_restraints 6
_refine_ls_restrained_S_all 1.04
_refine_ls_R_factor_all 0.082
_refine_ls_R_factor_gt 0.046
_refine_ls_shift/su_max 0.001
_refine_ls_shift/su_mean <0.001
_refine_ls_structure_factor_coef Fsqd
_refine_ls_weighting_details 'calc w = 1/[\s^2^(Fo^2^)+(0.0438P)^2^+0.0381P] where P = (Fo^2^+2Fc^2^)/3'
_refine_ls_weighting_scheme calc
_refine_ls_wR_factor_gt 0.094
_refine_ls_wR_factor_ref 0.108
_reflns_number_gt 1594
_reflns_number_total 2300
_reflns_threshold_expression I>2\s(I)
_cod_data_source_file ya6173.cif
_cod_data_source_block I
_cod_depositor_comments
;
The following automatic conversions were performed:
'_symmetry_cell_setting' value 'Triclinic' changed to 'triclinic'
according to '/home/saulius/struct/CIF-dictionaries/cif_core.dic'
dictionary named 'cif_core.dic' version 2.4.1 from 2010-06-29.

Automatic conversion script
Id: cif_fix_enum 1527 2010-12-29 10:47:43Z saulius 

The following automatic conversions were performed:

'_symmetry_cell_setting' value 'Triclinic' changed to 'triclinic'
according to /home/saulius/struct/CIF-dictionaries/cif_core.dic
dictionary named 'cif_core.dic' version 2.4.1 from
2010-06-29.

'_exptl_absorpt_correction_type' value 'psi scan'
changed to 'psi-scan' according to
/home/saulius/struct/CIF-dictionaries/cif_core.dic dictionary named
'cif_core.dic' version 2.4.1 from 2010-06-29.

Automatic conversion script
Id: cif_fix_values 1715 2011-07-08 13:25:40Z adriana 
;
_cod_original_cell_volume 394.20(10)
_cod_database_code 2203022
_cod_database_fobs_code 2203022

loop_
_symmetry_equiv_pos_as_xyz
'x, y, z'
'-x, -y, -z'

loop_
_atom_site_label
_atom_site_fract_x
_atom_site_fract_y
_atom_site_fract_z
_atom_site_U_iso_or_equiv
_atom_site_adp_type
_atom_site_calc_flag
_atom_site_refinement_flags
_atom_site_occupancy
_atom_site_disorder_assembly
_atom_site_disorder_group
_atom_site_type_symbol
Ni1 0.0000 0.5000 0.0000 0.0126(2) Uani d S 1 . . Ni
Ni2 0.5000 1.0000 0.0000 0.0106(2) Uani d S 1 . . Ni
O1 0.5524(4) 0.2356(3) 0.1490(3) 0.0152(5) Uani d . 1 . . O
O2 0.2549(4) 0.3621(4) 0.0385(3) 0.0206(6) Uani d . 1 . . O
O3 0.1707(4) 0.7297(3) 0.1046(3) 0.0182(6) Uani d . 1 . . O
O4 0.4875(4) 0.8589(4) 0.2103(3) 0.0206(6) Uani d . 1 . . O
O1w 0.0415(5) 0.5832(5) -0.2315(4) 0.0265(7) Uani d D 1 . . O
O2w 0.1856(4) 1.0133(4) -0.1066(4) 0.0192(6) Uani d D 1 . . O
O3w 0.1490(10) 0.0410(10) -0.5200(10) 0.0470(10) Uani d P 0.50 . . O
O3w' 0.0960(10) 0.2780(10) -0.4230(10) 0.0470(10) Uani d P 0.50 . . O
C1 0.4190(6) 0.3387(5) 0.1597(5) 0.0121(7) Uani d . 1 . . C
C2 0.4605(6) 0.4286(5) 0.3332(4) 0.0118(7) Uani d . 1 . . C
C3 0.4188(5) 0.6079(5) 0.3572(5) 0.0121(7) Uani d . 1 . . C
C4 0.4579(6) 0.6770(5) 0.5226(5) 0.0124(7) Uani d . 1 . . C
C5 0.3524(6) 0.7395(5) 0.2120(4) 0.0131(7) Uani d . 1 . . C
H1w1 0.149(4) 0.648(5) -0.228(6) 0.032 Uiso d D 1 . . H
H1w2 0.039(7) 0.483(3) -0.283(6) 0.032 Uiso d D 1 . . H
H2w1 0.138(7) 0.930(3) -0.057(5) 0.023 Uiso d D 1 . . H
H2w2 0.154(7) 1.116(2) -0.081(5) 0.023 Uiso d D 1 . . H
H4 0.4290 0.7960 0.5375 0.015 Uiso calc R 1 . . H

loop_
_atom_site_aniso_label
_atom_site_aniso_U_11
_atom_site_aniso_U_22
_atom_site_aniso_U_33
_atom_site_aniso_U_12
_atom_site_aniso_U_13
_atom_site_aniso_U_23
Ni1 0.0109(4) 0.0119(3) 0.0123(4) 0.0016(3) 0.0004(3) 0.0008(3)
Ni2 0.0120(4) 0.0097(3) 0.0087(3) 0.0010(3) 0.0019(3) 0.0008(2)
O1 0.0120(10) 0.0170(10) 0.0150(10) 0.0050(10) 0.0010(10) -0.0050(10)
O2 0.0160(10) 0.026(2) 0.0150(10) 0.0080(10) -0.0030(10) -0.0050(10)
O3 0.0150(10) 0.0160(10) 0.0180(10) 0.0000(10) -0.0010(10) 0.0040(10)
O4 0.020(2) 0.0240(10) 0.0130(10) -0.0070(10) 0.0010(10) 0.0070(10)
O1w 0.022(2) 0.038(2) 0.017(2) -0.0060(10) 0.0050(10) 0.0020(10)
O2w 0.0140(10) 0.0180(10) 0.024(2) 0.0030(10) 0.0050(10) -0.0010(10)
O3w 0.043(3) 0.048(3) 0.036(3) -0.006(3) -0.003(2) 0.010(2)
O3w' 0.043(3) 0.048(3) 0.036(3) -0.006(3) -0.003(2) 0.010(2)
C1 0.016(2) 0.011(2) 0.011(2) -0.0010(10) 0.0050(10) 0.0000(10)
C2 0.016(2) 0.012(2) 0.009(2) 0.0010(10) 0.0060(10) -0.0010(10)
C3 0.011(2) 0.011(2) 0.011(2) 0.0000(10) 0.0010(10) 0.0010(10)
C4 0.014(2) 0.009(2) 0.013(2) 0.0010(10) 0.0030(10) 0.0000(10)
C5 0.017(2) 0.012(2) 0.009(2) 0.0030(10) 0.0030(10) -0.0010(10)

loop_
_atom_type_symbol
_atom_type_description
_atom_type_scat_dispersion_real
_atom_type_scat_dispersion_imag
_atom_type_scat_source
C C 0.0033 0.0016 'International Tables Vol C Tables 4.2.6.8 and 6.1.1.4'
H H 0.0000 0.0000 'International Tables Vol C Tables 4.2.6.8 and 6.1.1.4'
O O 0.0106 0.0060 'International Tables Vol C Tables 4.2.6.8 and 6.1.1.4'
Ni Ni 0.3393 1.1124 'International Tables Vol C Tables 4.2.6.8 and 6.1.1.4'

loop_
_geom_angle_atom_site_label_1
_geom_angle_atom_site_label_2
_geom_angle_atom_site_label_3
_geom_angle_site_symmetry_1
_geom_angle_site_symmetry_3
_geom_angle
_geom_angle_publ_flag
O2 Ni1 O2 . 2_565 180.0 yes
O2 Ni1 O3 . . 91.70(10) yes
O2 Ni1 O3 . 2_565 88.30(10) yes
O2 Ni1 O1w . . 85.50(10) yes
O2 Ni1 O1w . 2_565 94.50(10) yes
O2 Ni1 O3 2_565 . 88.30(10) no
O2 Ni1 O3 2_565 2_565 91.70(10) no
O2 Ni1 O1w 2_565 . 94.50(10) no
O2 Ni1 O1w 2_565 2_565 85.50(10) no
O3 Ni1 O3 2_565 . 180.0(2) yes
O3 Ni1 O1w . . 85.20(10) yes
O3 Ni1 O1w 2_565 . 94.80(10) yes
O3 Ni1 O1w . 2_565 94.80(10) no
O3 Ni1 O1w 2_565 2_565 85.20(10) no
O1w Ni1 O1w . 2_565 180.0(2) yes
O1 Ni2 O1 1_565 2_665 180.0 yes
O1 Ni2 O4 1_565 . 88.30(10) yes
O1 Ni2 O4 1_565 2_675 91.70(10) yes
O1 Ni2 O2w 1_565 2_675 83.80(10) yes
O1 Ni2 O2w 1_565 . 96.20(10) yes
O1 Ni2 O4 2_665 . 91.70(10) no
O1 Ni2 O4 2_665 2_675 88.30(10) no
O1 Ni2 O2w 2_665 . 83.80(10) no
O1 Ni2 O2w 2_665 2_675 96.20(10) no
O4 Ni2 O4 . 2_675 180.0(2) yes
O4 Ni2 O2w . . 94.30(10) yes
O4 Ni2 O2w . 2_675 85.70(10) yes
O4 Ni2 O2w 2_675 . 85.70(10) no
O4 Ni2 O2w 2_675 2_675 94.30(10) no
O2w Ni2 O2w . 2_675 180.0 yes
C1 O1 Ni2 . 1_545 126.6(2) no
C1 O2 Ni1 . . 137.4(3) no
C5 O3 Ni1 . . 126.3(2) no
C5 O4 Ni2 . . 126.3(3) no
O2 C1 O1 . . 123.8(3) no
O2 C1 C2 . . 120.2(3) no
O1 C1 C2 . . 116.0(3) no
C4 C2 C3 2_666 . 119.0(3) no
C4 C2 C1 2_666 . 116.7(3) no
C3 C2 C1 . . 124.3(3) no
C4 C3 C2 . . 119.9(3) no
C4 C3 C5 . . 116.6(3) no
C2 C3 C5 . . 123.2(3) no
C3 C4 C2 . 2_666 121.1(3) no
O4 C5 O3 . . 123.8(3) no
O4 C5 C3 . . 115.0(3) no
O3 C5 C3 . . 121.2(3) no
Ni1 O1w H1w1 . . 120(3) no
Ni1 O1w H1w2 . . 102(3) no
H1w1 O1w H1w2 . . 109(2) no
Ni2 O2w H2w1 . . 104(3) no
Ni2 O2w H2w2 . . 109(3) no
H2w1 O2w H2w2 . . 110(2) no
C3 C4 H4 . . 119.5 no
C2 C4 H4 2_666 . 119.5 no

loop_
_geom_bond_atom_site_label_1
_geom_bond_atom_site_label_2
_geom_bond_site_symmetry_2
_geom_bond_distance
_geom_bond_publ_flag
Ni1 O2 . 2.018(3) yes
Ni1 O2 2_565 2.018(3) no
Ni1 O3 . 2.021(3) yes
Ni1 O3 2_565 2.021(3) no
Ni1 O1w . 2.106(3) yes
Ni1 O1w 2_565 2.106(3) no
Ni2 O1 1_565 2.069(3) yes
Ni2 O1 2_665 2.069(3) no
Ni2 O4 . 2.045(3) yes
Ni2 O4 2_675 2.045(3) no
Ni2 O2w . 2.057(3) yes
Ni2 O2w 2_675 2.057(3) no
O1 C1 . 1.255(4) no
O2 C1 . 1.251(5) no
O3 C5 . 1.264(5) no
O4 C5 . 1.250(4) no
C1 C2 . 1.502(5) no
C2 C4 2_666 1.391(5) no
C2 C3 . 1.400(5) no
C3 C4 . 1.384(5) no
C3 C5 . 1.505(5) no
C4 C2 2_666 1.391(5) no
O1w H1w1 . 0.850(10) no
O1w H1w2 . 0.850(10) no
O2w H2w1 . 0.850(10) no
O2w H2w2 . 0.850(10) no
C4 H4 . 0.93 no

loop_
_geom_hbond_atom_site_label_D
_geom_hbond_atom_site_label_H
_geom_hbond_atom_site_label_A
_geom_hbond_site_symmetry_A
_geom_hbond_distance_DH
_geom_hbond_distance_HA
_geom_hbond_distance_DA
_geom_hbond_angle_DHA
_geom_hbond_publ_flag
O1w H1w1 O1 2_665 0.85 2.07 2.897(4) 162 yes
O1w H1w2 O3w' . 0.85 2.04 2.865(9) 164 yes
O2w H2w2 O2 1_565 0.84 2.04 2.785(4) 147 yes
O2w H2w1 O3 . 0.85 1.96 2.743(4) 152 yes

loop_
_geom_torsion_atom_site_label_1
_geom_torsion_atom_site_label_2
_geom_torsion_atom_site_label_3
_geom_torsion_atom_site_label_4
_geom_torsion_site_symmetry_1
_geom_torsion_site_symmetry_4
_geom_torsion
_geom_torsion_publ_flag
O3 Ni1 O2 C1 2_565 . -131.1(4) no
O3 Ni1 O2 C1 . . 48.9(4) no
O1w Ni1 O2 C1 . . 134.0(4) no
O1w Ni1 O2 C1 2_565 . -46.0(4) no
O2 Ni1 O3 C5 . . -24.6(3) no
O2 Ni1 O3 C5 2_565 . 155.4(3) no
O1w Ni1 O3 C5 . . -110.0(3) no
O1w Ni1 O3 C5 2_565 . 70.0(3) no
O2w Ni2 O4 C5 2_675 . -143.8(3) no
O2w Ni2 O4 C5 . . 36.2(3) no
O1 Ni2 O4 C5 1_565 . 132.3(3) no
O1 Ni2 O4 C5 2_665 . -47.7(3) no
Ni1 O2 C1 O1 . . 176.9(3) no
Ni1 O2 C1 C2 . . 0.2(6) no
Ni2 O1 C1 O2 1_545 . -31.0(5) no
Ni2 O1 C1 C2 1_545 . 145.8(3) no
O2 C1 C2 C4 . 2_666 136.6(4) no
O1 C1 C2 C4 . 2_666 -40.3(5) no
O2 C1 C2 C3 . . -42.2(5) no
O1 C1 C2 C3 . . 140.9(4) no
C4 C2 C3 C4 2_666 . -0.4(6) no
C1 C2 C3 C4 . . 178.3(3) no
C4 C2 C3 C5 2_666 . 173.2(3) no
C1 C2 C3 C5 . . -8.1(6) no
C2 C3 C4 C2 . 2_666 0.4(6) no
C5 C3 C4 C2 . 2_666 -173.6(3) no
Ni2 O4 C5 O3 . . -25.4(5) no
Ni2 O4 C5 C3 . . 156.5(2) no
Ni1 O3 C5 O4 . . 142.0(3) no
Ni1 O3 C5 C3 . . -40.1(5) no
C4 C3 C5 O4 . . 67.5(5) no
C2 C3 C5 O4 . . -106.3(4) no
C4 C3 C5 O3 . . -110.6(4) no
C2 C3 C5 O3 . . 75.6(5) no
